data_1521168
loop_
_publ_author_name
'Hiroi, Z.'
'Ikeda, T.'
'Azuma, M.'
'Saito, T.'
'Takano, M.'
'Fujishiro, Y.'
'Izumi, F.'
'Kamiyama, T.'

_publ_section_title
;
 Structural study of the quantum-spin chain compound (V O)2 P2 O7
;
_journal_name_full 'Journal of Solid State Chemistry'
_journal_page_first 369
_journal_page_last 379
_journal_volume 146
_journal_year 1999
_chemical_formula_sum 'O9 P2 V2'
_chemical_name_systematic '(V O)2 (P2 O7)'
_space_group_IT_number 29
_symmetry_space_group_name_Hall 'P 2c -2ac'
_symmetry_space_group_name_H-M 'P c a 21'
_cell_angle_alpha 90
_cell_angle_beta 90
_cell_angle_gamma 90
_cell_formula_units_Z 8
_cell_length_a 7.73808
_cell_length_b 9.58698
_cell_length_c 16.58949
_cell_volume 1230.688
_citation_journal_id_ASTM JSSCBI
_cod_data_source_file Hiroi_JSSCBI_1999_271.cif
_cod_data_source_block O9P2V2
_cod_database_code 1521168

loop_
_symmetry_equiv_pos_as_xyz
x,y,z
-x,-y,z+1/2
-x+1/2,y,z+1/2
x+1/2,-y,z

loop_
_atom_site_label
_atom_site_type_symbol
_atom_site_fract_x
_atom_site_fract_y
_atom_site_fract_z
_atom_site_occupancy
_atom_site_U_iso_or_equiv
O5 O-2 0.005 0.821 0.502 1 0.0
O15 O-2 0.231 0.137 0.573 1 0.0
O17 O-2 0.233 0.141 0.425 1 0.0
O1 O-2 0.013 0.463 0.59 1 0.0
O9 O-2 0.248 0.13 0.249 1 0.0
P1 P+5 0.2 0.703 0.755 1 0.0
V3 V+4 0.214 -0.002 0.841 1 0.0
O7 O-2 0.218 0.633 0.5 1 0.0
P2 P+5 0.194 0.29 0.257 1 0.0
O16 O-2 0.228 0.858 0.076 1 0.0
O11 O-2 0.21 0.644 0.675 1 0.0
O6 O-2 -0.006 0.289 0.286 1 0.0
O14 O-2 0.207 0.358 0.823 1 0.0
O10 O-2 0.25 0.859 0.251 1 0.0
O13 O-2 0.216 0.629 0.325 1 0.0
P3 P+5 0.198 0.796 0.5 1 0.0
O3 O-2 -0.005 -0.012 0.341 1 0.0
P4 P+5 0.203 0.207 0 1 0.0
V4 V+4 0.206 -0.004 0.153 1 0.0
O18 O-2 0.219 0.846 0.926 1 0.0
V1 V+4 0.212 0.492 0.598 1 0.0
V2 V+4 0.197 0.517 0.907 1 0.0
O8 O-2 0.221 0.363 -0.002 1 0.0
O12 O-2 0.212 0.359 0.175 1 0.0
O4 O-2 -0.003 0.007 0.161 1 0.0
O2 O-2 -0.005 0.534 0.91 1 0.0
